data_9003892
loop_
_publ_author_name
'Peterson, R. C.'
'Hammarstrom, J. M.'
'Seal, R. R.'

_publ_section_title
;Alpersite (Mg,Cu)SO4*7H2O, a new mineral of the melanterite group, and
 cuprian pentahydrite: Their occurrence within mine waste Locality: Big Mike
 mine, Nevada, USA
;
_journal_name_full 'American Mineralogist'
_journal_page_first 261
_journal_page_last 269
_journal_paper_doi 10.2138/am.2006.1911
_journal_volume 91
_journal_year 2006
_chemical_compound_source 'Big Mike mine, Nevada, USA'
_chemical_formula_sum 'Cu0.55 H10 Mg0.45 O9 S'
_chemical_name_mineral Pentahydrite
_space_group_IT_number 2
_symmetry_space_group_name_Hall '-P 1'
_symmetry_space_group_name_H-M 'P -1'
_cell_angle_alpha 82.461
_cell_angle_beta 109.433
_cell_angle_gamma 104.805
_cell_formula_units_Z 2
_cell_length_a 6.2490
_cell_length_b 10.5846
_cell_length_c 6.0384
_cell_volume 363.674
_database_code_amcsd 0004016
_exptl_crystal_density_diffrn 2.119
_cod_original_formula_sum '(Mg.45 Cu.55) S O9 H10'
_cod_database_code 9003892

loop_
_space_group_symop_operation_xyz
x,y,z
-x,-y,-z

loop_
_atom_site_label
_atom_site_fract_x
_atom_site_fract_y
_atom_site_fract_z
_atom_site_occupancy
_atom_site_U_iso_or_equiv
_atom_site_type_symbol
_atom_site_attached_hydrogens
Mg1 0.00000 0.00000 0.00000 0.20000 0.04900 Mg 0
Cu1 0.00000 0.00000 0.00000 0.80000 0.04900 Cu 0
Mg2 0.50000 0.50000 0.00000 0.70000 0.04800 Mg 0
Cu2 0.50000 0.50000 0.00000 0.30000 0.04800 Cu 0
S 0.03630 0.28840 0.63920 1.00000 0.03600 S 0
O1 0.91000 0.16010 0.66900 1.00000 0.03700 O 0
O2 0.26100 0.32320 0.84200 1.00000 0.03700 O 0
O3 0.87200 0.37150 0.63800 1.00000 0.03700 O 0
O4 0.05100 0.29810 0.40800 1.00000 0.03700 O 0
Wat1 0.82000 0.06830 0.17300 1.00000 0.03700 O 2
Wat2 0.31400 0.11720 0.17400 1.00000 0.03700 O 2
Wat3 0.53000 0.59590 0.67200 1.00000 0.03700 O 2
Wat4 0.23200 0.59130 0.98100 1.00000 0.03700 O 2
Wat5 0.45300 0.12760 0.64800 1.00000 0.03700 O 2

loop_
_cod_changelog_entry_id
_cod_changelog_entry_author
_cod_changelog_entry_date
_cod_changelog_entry_text
1
;cod-tools version 3.8.0
Id: cif_guess_AMCSD_atom_types 9574 2023-05-10 09:00:05Z saulius
;
2023-05-10T18:48:34+03:00
;Derived atom types and hydrogen counts
from atom names that follow the AMCSD naming convention
(Wat == water, O-H == hydroxyl).
;

loop_
_cod_related_entry_id
_cod_related_entry_database
_cod_related_entry_code
1 AMCSD 0004016
